data_4346094
loop_
_publ_author_name
'Ai, Pengfei'
'Danopoulos, Andreas A.'
'Braunstein, Pierre'

_publ_section_title
;
 Aurophilicity-triggered assembly of novel cyclic penta- and hexanuclear
 gold(I) complexes with rigid anionic NHC-type ligands.
;
_journal_issue 8
_journal_name_full 'Inorganic chemistry'
_journal_page_first 3722
_journal_page_last 3724
_journal_paper_doi 10.1021/acs.inorgchem.5b00276
_journal_volume 54
_journal_year 2015
_chemical_absolute_configuration ad
_chemical_formula_moiety 'C33 H60 Au6 Cl3 N6 P3, C4 H8 O'
_chemical_formula_sum 'C37 H68 Au6 Cl3 N6 O P3'
_chemical_formula_weight 1994.03
_space_group_crystal_system orthorhombic
_space_group_IT_number 19
_space_group_name_Hall 'P 2ac 2ab'
_space_group_name_H-M_alt 'P 21 21 21'
_atom_sites_solution_hydrogens geom
_atom_sites_solution_primary direct
_atom_sites_solution_secondary difmap
_audit_creation_method SHELXL-2013
_cell_angle_alpha 90
_cell_angle_beta 90
_cell_angle_gamma 90
_cell_formula_units_Z 4
_cell_length_a 14.7827(6)
_cell_length_b 14.7902(6)
_cell_length_c 29.4080(11)
_cell_measurement_reflns_used 9642
_cell_measurement_temperature 173(2)
_cell_measurement_theta_max 30.78
_cell_measurement_theta_min 2.39
_cell_volume 6429.7(4)
_computing_cell_refinement 'Bruker SAINT'
_computing_data_collection 'Bruker APEX2'
_computing_data_reduction 'Bruker SAINT'
_computing_molecular_graphics 'Bruker SHELXTL'
_computing_publication_material 'Bruker SHELXTL'
_computing_structure_refinement 'SHELXL-2013 (Sheldrick, 2013)'
_computing_structure_solution 'SHELXS-97 (Sheldrick 2008)'
_diffrn_ambient_temperature 173(2)
_diffrn_measured_fraction_theta_full 0.999
_diffrn_measured_fraction_theta_max 0.998
_diffrn_measurement_device_type 'Bruker APEX-II CCD'
_diffrn_measurement_method '\f and \w scans'
_diffrn_radiation_monochromator triumph
_diffrn_radiation_type MoK\a
_diffrn_radiation_wavelength 0.71073
_diffrn_reflns_av_R_equivalents 0.0472
_diffrn_reflns_av_unetI/netI 0.0805
_diffrn_reflns_Laue_measured_fraction_full 0.999
_diffrn_reflns_Laue_measured_fraction_max 0.998
_diffrn_reflns_limit_h_max 19
_diffrn_reflns_limit_h_min -21
_diffrn_reflns_limit_k_max 19
_diffrn_reflns_limit_k_min -21
_diffrn_reflns_limit_l_max 42
_diffrn_reflns_limit_l_min -20
_diffrn_reflns_number 35260
_diffrn_reflns_point_group_measured_fraction_full 0.992
_diffrn_reflns_point_group_measured_fraction_max 0.963
_diffrn_reflns_theta_full 25.242
_diffrn_reflns_theta_max 31.017
_diffrn_reflns_theta_min 1.542
_diffrn_source 'sealed tube'
_exptl_absorpt_coefficient_mu 13.866
_exptl_absorpt_correction_T_max 0.7462
_exptl_absorpt_correction_T_min 0.4376
_exptl_absorpt_correction_type multi-scan
_exptl_absorpt_process_details sadabs
_exptl_crystal_colour colourless
_exptl_crystal_density_diffrn 2.060
_exptl_crystal_description plate
_exptl_crystal_F_000 3640
_exptl_crystal_size_max 0.200
_exptl_crystal_size_mid 0.100
_exptl_crystal_size_min 0.050
_platon_squeeze_details
;
The residual electron density was assigned to three molecules of the
tetrahydrofuran [515/4= 129 e per asymmetric unit; three molecules of 
C4H8O1 would give 120 e]. 
;
_refine_diff_density_max 4.006
_refine_diff_density_min -1.513
_refine_diff_density_rms 0.298
_refine_ls_abs_structure_details
;
 Flack x determined using 6242 quotients [(I+)-(I-)]/[(I+)+(I-)]
 (Parsons and Flack (2004), Acta Cryst. A60, s61).
;
_refine_ls_abs_structure_Flack 0.006(8)
_refine_ls_extinction_method none
_refine_ls_goodness_of_fit_ref 1.039
_refine_ls_hydrogen_treatment constr
_refine_ls_matrix_type full
_refine_ls_number_parameters 505
_refine_ls_number_reflns 19781
_refine_ls_number_restraints 1
_refine_ls_restrained_S_all 1.039
_refine_ls_R_factor_all 0.0653
_refine_ls_R_factor_gt 0.0491
_refine_ls_shift/su_max 0.000
_refine_ls_shift/su_mean 0.000
_refine_ls_structure_factor_coef Fsqd
_refine_ls_weighting_details 'w=1/[\s^2^(Fo^2^)+(0.0515P)^2^] where P=(Fo^2^+2Fc^2^)/3'
_refine_ls_weighting_scheme calc
_refine_ls_wR_factor_gt 0.1046
_refine_ls_wR_factor_ref 0.1095
_reflns_Friedel_coverage 0.777
_reflns_Friedel_fraction_full 0.982
_reflns_Friedel_fraction_max 0.921
_reflns_number_gt 16406
_reflns_number_total 19781
_reflns_threshold_expression 'I > 2\s(I)'
_cod_data_source_file ic5b00276_si_002.cif
_cod_data_source_block pbpa130808_02
_cod_database_code 4346094
_shelx_space_group_comment
;
The symmetry employed for this shelxl refinement is uniquely defined
by the following loop, which should always be used as a source of
symmetry information in preference to the above space-group names.
They are only intended as comments.
;
_shelx_estimated_absorpt_t_min 0.168
_shelx_estimated_absorpt_t_max 0.544
_shelxl_version_number 2013-4

loop_
_space_group_symop_operation_xyz
'x, y, z'
'x+1/2, -y+1/2, -z'
'-x, y+1/2, -z+1/2'
'-x+1/2, -y, z+1/2'

loop_
_atom_site_label
_atom_site_type_symbol
_atom_site_fract_x
_atom_site_fract_y
_atom_site_fract_z
_atom_site_U_iso_or_equiv
_atom_site_adp_type
_atom_site_occupancy
_atom_site_site_symmetry_order
_atom_site_calc_flag
_atom_site_refinement_flags_posn
_atom_site_refinement_flags_adp
C1 C 0.2702(9) 0.6925(9) 0.0592(4) 0.018(3) Uani 1 1 d . .
C2 C 0.3358(12) 0.8244(12) 0.0783(5) 0.036(4) Uani 1 1 d . .
H2 H 0.3696 0.8790 0.0770 0.044 Uiso 1 1 calc R U
C3 C 0.2876(12) 0.7933(12) 0.1130(5) 0.034(4) Uani 1 1 d . .
H3 H 0.2808 0.8229 0.1415 0.041 Uiso 1 1 calc R U
C4 C 0.3603(12) 0.8800(9) -0.0309(5) 0.029(3) Uani 1 1 d . .
C5 C 0.3792(16) 0.8793(11) -0.0818(6) 0.044(5) Uani 1 1 d . .
H5A H 0.3430 0.8320 -0.0963 0.066 Uiso 1 1 calc R U
H5B H 0.4436 0.8674 -0.0870 0.066 Uiso 1 1 calc R U
H5C H 0.3633 0.9382 -0.0947 0.066 Uiso 1 1 calc R U
C6 C 0.4202(15) 0.9526(12) -0.0099(6) 0.043(5) Uani 1 1 d . .
H6A H 0.4006 1.0123 -0.0206 0.064 Uiso 1 1 calc R U
H6B H 0.4832 0.9424 -0.0190 0.064 Uiso 1 1 calc R U
H6C H 0.4154 0.9500 0.0233 0.064 Uiso 1 1 calc R U
C7 C 0.2638(15) 0.9013(12) -0.0255(7) 0.047(5) Uani 1 1 d . .
H7A H 0.2472 0.9500 -0.0466 0.070 Uiso 1 1 calc R U
H7B H 0.2523 0.9208 0.0058 0.070 Uiso 1 1 calc R U
H7C H 0.2277 0.8474 -0.0322 0.070 Uiso 1 1 calc R U
C8 C 0.4963(11) 0.7269(11) 0.0030(6) 0.029(3) Uani 1 1 d . .
C9 C 0.5489(13) 0.7281(16) -0.0410(7) 0.050(5) Uani 1 1 d . .
H9A H 0.5611 0.7908 -0.0498 0.075 Uiso 1 1 calc R U
H9B H 0.5135 0.6984 -0.0648 0.075 Uiso 1 1 calc R U
H9C H 0.6063 0.6960 -0.0368 0.075 Uiso 1 1 calc R U
C10 C 0.5439(14) 0.7857(12) 0.0377(7) 0.041(4) Uani 1 1 d . .
H10A H 0.5040 0.7955 0.0638 0.062 Uiso 1 1 calc R U
H10B H 0.5592 0.8440 0.0239 0.062 Uiso 1 1 calc R U
H10C H 0.5994 0.7555 0.0478 0.062 Uiso 1 1 calc R U
C11 C 0.4931(13) 0.6316(11) 0.0214(8) 0.044(5) Uani 1 1 d . .
H11A H 0.5523 0.6029 0.0174 0.066 Uiso 1 1 calc R U
H11B H 0.4471 0.5969 0.0050 0.066 Uiso 1 1 calc R U
H11C H 0.4780 0.6332 0.0539 0.066 Uiso 1 1 calc R U
C12 C 0.0576(9) 0.5605(9) 0.1654(4) 0.013(2) Uani 1 1 d . .
C13 C -0.0543(10) 0.4982(9) 0.2063(4) 0.019(3) Uani 1 1 d . .
H13 H -0.0986 0.4885 0.2292 0.023 Uiso 1 1 calc R U
C14 C -0.0389(10) 0.4475(10) 0.1705(4) 0.019(3) Uani 1 1 d . .
H14 H -0.0699 0.3929 0.1636 0.023 Uiso 1 1 calc R U
C15 C -0.0974(13) 0.7016(11) 0.2505(5) 0.032(4) Uani 1 1 d . .
C16 C -0.0875(16) 0.7889(11) 0.2785(6) 0.045(5) Uani 1 1 d . .
H16A H -0.1459 0.8203 0.2798 0.068 Uiso 1 1 calc R U
H16B H -0.0424 0.8282 0.2642 0.068 Uiso 1 1 calc R U
H16C H -0.0679 0.7738 0.3094 0.068 Uiso 1 1 calc R U
C17 C -0.1656(15) 0.6388(14) 0.2750(9) 0.059(6) Uani 1 1 d . .
H17A H -0.1420 0.6228 0.3051 0.089 Uiso 1 1 calc R U
H17B H -0.1743 0.5837 0.2570 0.089 Uiso 1 1 calc R U
H17C H -0.2236 0.6701 0.2784 0.089 Uiso 1 1 calc R U
C18 C -0.1272(14) 0.7240(16) 0.2014(6) 0.051(6) Uani 1 1 d . .
H18A H -0.1766 0.7682 0.2022 0.076 Uiso 1 1 calc R U
H18B H -0.1480 0.6687 0.1863 0.076 Uiso 1 1 calc R U
H18C H -0.0759 0.7494 0.1846 0.076 Uiso 1 1 calc R U
C19 C 0.0734(14) 0.5961(12) 0.2933(5) 0.036(4) Uani 1 1 d . .
C20 C 0.0940(15) 0.6665(14) 0.3311(6) 0.048(5) Uani 1 1 d . .
H20A H 0.1390 0.6415 0.3522 0.072 Uiso 1 1 calc R U
H20B H 0.0383 0.6804 0.3478 0.072 Uiso 1 1 calc R U
H20C H 0.1179 0.7219 0.3173 0.072 Uiso 1 1 calc R U
C21 C 0.017(2) 0.5207(16) 0.3150(6) 0.062(7) Uani 1 1 d . .
H21A H 0.0552 0.4838 0.3348 0.092 Uiso 1 1 calc R U
H21B H -0.0093 0.4825 0.2911 0.092 Uiso 1 1 calc R U
H21C H -0.0323 0.5475 0.3330 0.092 Uiso 1 1 calc R U
C22 C 0.1626(16) 0.5589(16) 0.2774(6) 0.055(6) Uani 1 1 d . .
H22A H 0.2026 0.6089 0.2688 0.082 Uiso 1 1 calc R U
H22B H 0.1528 0.5195 0.2511 0.082 Uiso 1 1 calc R U
H22C H 0.1905 0.5241 0.3020 0.082 Uiso 1 1 calc R U
C23 C 0.1352(8) 0.4043(9) 0.0251(4) 0.016(2) Uani 1 1 d . .
C24 C 0.1870(10) 0.3262(9) -0.0370(4) 0.020(3) Uani 1 1 d . .
H24 H 0.1965 0.2805 -0.0592 0.023 Uiso 1 1 calc R U
C25 C 0.2258(10) 0.4100(10) -0.0361(4) 0.020(3) Uani 1 1 d . .
H25 H 0.2678 0.4329 -0.0577 0.025 Uiso 1 1 calc R U
C26 C 0.0115(12) 0.1851(10) -0.0345(5) 0.026(3) Uani 1 1 d . .
C27 C -0.0730(10) 0.1293(12) -0.0192(6) 0.034(4) Uani 1 1 d . .
H27A H -0.0975 0.0962 -0.0454 0.050 Uiso 1 1 calc R U
H27B H -0.1193 0.1703 -0.0073 0.050 Uiso 1 1 calc R U
H27C H -0.0552 0.0863 0.0045 0.050 Uiso 1 1 calc R U
C28 C 0.0725(11) 0.1232(12) -0.0624(5) 0.031(4) Uani 1 1 d . .
H28A H 0.0374 0.0955 -0.0870 0.047 Uiso 1 1 calc R U
H28B H 0.0971 0.0757 -0.0427 0.047 Uiso 1 1 calc R U
H28C H 0.1223 0.1585 -0.0753 0.047 Uiso 1 1 calc R U
C29 C -0.0199(12) 0.2654(12) -0.0636(5) 0.034(4) Uani 1 1 d . .
H29A H 0.0327 0.2936 -0.0781 0.051 Uiso 1 1 calc R U
H29B H -0.0504 0.3097 -0.0442 0.051 Uiso 1 1 calc R U
H29C H -0.0619 0.2440 -0.0870 0.051 Uiso 1 1 calc R U
C30 C 0.1405(10) 0.1583(9) 0.0507(4) 0.021(3) Uani 1 1 d . .
C31 C 0.0946(14) 0.0685(10) 0.0607(6) 0.042(4) Uani 1 1 d . .
H31A H 0.1265 0.0378 0.0855 0.062 Uiso 1 1 calc R U
H31B H 0.0959 0.0306 0.0334 0.062 Uiso 1 1 calc R U
H31C H 0.0316 0.0794 0.0697 0.062 Uiso 1 1 calc R U
C32 C 0.2254(11) 0.1401(12) 0.0246(5) 0.033(4) Uani 1 1 d . .
H32A H 0.2662 0.1921 0.0273 0.049 Uiso 1 1 calc R U
H32B H 0.2105 0.1302 -0.0075 0.049 Uiso 1 1 calc R U
H32C H 0.2551 0.0862 0.0369 0.049 Uiso 1 1 calc R U
C33 C 0.1628(15) 0.2081(13) 0.0933(5) 0.042(5) Uani 1 1 d . .
H33A H 0.2126 0.1775 0.1090 0.062 Uiso 1 1 calc R U
H33B H 0.1095 0.2095 0.1132 0.062 Uiso 1 1 calc R U
H33C H 0.1808 0.2701 0.0858 0.062 Uiso 1 1 calc R U
P1 P 0.3764(3) 0.7617(3) -0.00934(12) 0.0211(7) Uani 1 1 d . .
P2 P 0.0202(3) 0.6548(3) 0.24367(12) 0.0240(8) Uani 1 1 d . .
P3 P 0.0614(3) 0.2346(2) 0.01884(11) 0.0171(7) Uani 1 1 d . .
Cl1 Cl 0.2548(4) 0.5821(3) -0.11706(14) 0.0541(14) Uani 1 1 d . .
Cl2 Cl 0.1988(5) 0.8922(3) 0.2091(2) 0.070(2) Uani 1 1 d . .
Cl3 Cl -0.1819(2) 0.3446(3) 0.09450(11) 0.0266(7) Uani 1 1 d . .
Au1 Au 0.23312(4) 0.57779(3) 0.02769(2) 0.01634(10) Uani 1 1 d . .
Au2 Au 0.31073(5) 0.66602(4) -0.05820(2) 0.02607(13) Uani 1 1 d . .
Au3 Au 0.15224(4) 0.63890(4) 0.13685(2) 0.01722(11) Uani 1 1 d . .
Au4 Au 0.11253(5) 0.76510(4) 0.21992(2) 0.03301(16) Uani 1 1 d . .
Au5 Au 0.08084(4) 0.44089(3) 0.08352(2) 0.01496(10) Uani 1 1 d . .
Au6 Au -0.05287(4) 0.29171(4) 0.05984(2) 0.01823(11) Uani 1 1 d . .
N1 N 0.3263(8) 0.7593(8) 0.0439(4) 0.022(3) Uani 1 1 d . .
N2 N 0.2483(8) 0.7108(9) 0.1016(4) 0.024(3) Uani 1 1 d . .
N3 N 0.0074(9) 0.5692(8) 0.2039(4) 0.022(3) Uani 1 1 d . .
N4 N 0.0293(8) 0.4853(8) 0.1445(3) 0.018(2) Uani 1 1 d . .
N5 N 0.1297(8) 0.3209(7) 0.0016(3) 0.014(2) Uani 1 1 d . .
N6 N 0.1935(8) 0.4557(7) 0.0015(4) 0.019(2) Uani 1 1 d . .
O1 O 0.4273(12) 0.0175(11) 0.1074(6) 0.065(5) Uani 1 1 d . .
C34 C 0.378(3) 0.038(4) 0.1460(13) 0.133(8) Uani 1 1 d . .
H34A H 0.3255 -0.0036 0.1487 0.160 Uiso 1 1 calc R U
H34B H 0.3541 0.1006 0.1440 0.160 Uiso 1 1 calc R U
C37 C 0.518(3) 0.002(4) 0.1142(13) 0.133(8) Uani 1 1 d . .
H37A H 0.5550 0.0410 0.0940 0.160 Uiso 1 1 calc R U
H37B H 0.5335 -0.0619 0.1084 0.160 Uiso 1 1 calc R U
C35 C 0.438(2) 0.029(4) 0.1867(13) 0.133(8) Uani 1 1 d D .
H35A H 0.4250 -0.0278 0.2034 0.160 Uiso 1 1 calc R U
H35B H 0.4299 0.0807 0.2077 0.160 Uiso 1 1 calc R U
C36 C 0.534(2) 0.028(4) 0.1665(13) 0.133(8) Uani 1 1 d D .
H36A H 0.5724 -0.0181 0.1818 0.160 Uiso 1 1 calc R U
H36B H 0.5634 0.0877 0.1695 0.160 Uiso 1 1 calc R U

loop_
_atom_site_aniso_label
_atom_site_aniso_U_11
_atom_site_aniso_U_22
_atom_site_aniso_U_33
_atom_site_aniso_U_23
_atom_site_aniso_U_13
_atom_site_aniso_U_12
C1 0.018(7) 0.016(6) 0.022(6) -0.003(5) 0.010(5) -0.002(5)
C2 0.036(10) 0.044(9) 0.029(7) -0.019(7) 0.007(7) -0.022(8)
C3 0.045(11) 0.033(8) 0.025(7) -0.016(7) 0.006(7) -0.020(8)
C4 0.040(10) 0.013(6) 0.033(8) 0.007(6) 0.008(7) -0.009(6)
C5 0.079(15) 0.023(8) 0.029(8) 0.009(7) 0.018(9) -0.005(9)
C6 0.061(14) 0.027(8) 0.041(9) 0.005(7) 0.017(9) -0.008(9)
C7 0.057(13) 0.024(8) 0.059(12) 0.021(8) 0.009(10) 0.008(9)
C8 0.015(8) 0.028(8) 0.045(9) -0.009(7) 0.002(6) -0.003(6)
C9 0.029(10) 0.066(14) 0.054(11) -0.015(10) 0.020(9) -0.008(10)
C10 0.040(11) 0.030(9) 0.054(11) 0.000(8) -0.013(9) 0.002(8)
C11 0.032(10) 0.019(7) 0.081(14) 0.006(9) -0.011(10) -0.002(7)
C12 0.013(6) 0.020(6) 0.005(4) 0.001(4) -0.001(4) -0.003(5)
C13 0.023(7) 0.021(6) 0.015(5) -0.004(5) 0.010(5) -0.012(6)
C14 0.025(8) 0.021(6) 0.011(5) 0.005(5) 0.002(5) 0.000(6)
C15 0.044(11) 0.024(7) 0.028(7) -0.010(6) 0.011(7) 0.003(8)
C16 0.068(14) 0.021(7) 0.048(10) -0.019(8) 0.006(10) 0.001(9)
C17 0.050(14) 0.037(10) 0.090(16) -0.012(11) 0.036(12) 0.006(10)
C18 0.041(12) 0.072(15) 0.040(10) -0.007(10) -0.010(8) 0.025(11)
C19 0.056(12) 0.038(9) 0.013(6) 0.003(6) -0.003(7) 0.008(9)
C20 0.062(14) 0.055(12) 0.028(8) -0.023(8) -0.005(8) 0.014(11)
C21 0.10(2) 0.056(13) 0.024(8) 0.012(9) -0.005(10) -0.014(14)
C22 0.077(16) 0.062(13) 0.025(8) 0.000(9) -0.001(9) 0.032(13)
C23 0.007(6) 0.021(6) 0.019(6) 0.002(5) -0.001(5) 0.000(5)
C24 0.029(8) 0.016(6) 0.014(5) -0.005(5) 0.011(5) 0.005(6)
C25 0.021(7) 0.024(7) 0.016(6) -0.006(5) 0.008(5) 0.000(6)
C26 0.041(10) 0.020(7) 0.017(6) -0.007(5) -0.006(6) 0.000(7)
C27 0.014(7) 0.041(9) 0.045(9) -0.017(8) 0.008(6) -0.009(7)
C28 0.024(8) 0.041(9) 0.028(7) -0.020(7) 0.002(6) -0.014(7)
C29 0.040(10) 0.046(10) 0.016(6) -0.004(7) -0.007(6) 0.009(8)
C30 0.024(8) 0.022(6) 0.018(6) 0.004(5) 0.000(5) 0.010(6)
C31 0.065(13) 0.015(7) 0.045(9) 0.008(7) -0.004(9) -0.008(8)
C32 0.031(9) 0.039(9) 0.028(7) -0.001(7) 0.000(7) 0.006(8)
C33 0.066(14) 0.037(9) 0.021(7) -0.001(7) -0.002(8) 0.018(10)
P1 0.026(2) 0.0179(16) 0.0196(15) -0.0012(13) 0.0105(14) -0.0013(15)
P2 0.034(2) 0.0223(18) 0.0159(15) -0.0046(14) 0.0083(14) -0.0050(17)
P3 0.0196(18) 0.0165(15) 0.0152(14) -0.0025(12) 0.0057(12) 0.0002(14)
Cl1 0.092(4) 0.046(3) 0.0246(18) -0.0075(18) 0.001(2) -0.026(3)
Cl2 0.078(4) 0.031(2) 0.101(4) -0.030(3) 0.063(4) -0.027(3)
Cl3 0.0166(17) 0.037(2) 0.0256(15) -0.0106(14) -0.0010(12) 0.0029(15)
Au1 0.0181(3) 0.0139(2) 0.0170(2) -0.00170(18) 0.00373(18) -0.0029(2)
Au2 0.0358(3) 0.0219(3) 0.0205(2) -0.0029(2) 0.0090(2) -0.0064(2)
Au3 0.0200(3) 0.0188(2) 0.01288(19) -0.00103(18) 0.00349(18) -0.0043(2)
Au4 0.0415(4) 0.0209(3) 0.0367(3) -0.0102(2) 0.0171(3) -0.0085(3)
Au5 0.0190(3) 0.0148(2) 0.01109(18) -0.00254(17) 0.00238(17) 0.00022(19)
Au6 0.0179(3) 0.0196(2) 0.0172(2) -0.00197(19) 0.00417(19) -0.0004(2)
N1 0.021(7) 0.021(6) 0.024(5) -0.007(5) 0.015(5) -0.006(5)
N2 0.012(6) 0.039(7) 0.022(5) -0.005(5) 0.010(4) -0.006(5)
N3 0.027(7) 0.022(6) 0.017(5) -0.007(5) 0.006(5) -0.004(5)
N4 0.020(6) 0.024(6) 0.010(4) -0.004(4) -0.008(4) -0.008(5)
N5 0.019(6) 0.011(5) 0.011(4) -0.005(4) 0.000(4) -0.003(4)
N6 0.023(6) 0.013(5) 0.020(5) -0.004(4) 0.002(5) -0.006(5)
O1 0.070(12) 0.062(10) 0.063(10) -0.014(8) 0.002(9) -0.037(9)
C34 0.105(16) 0.19(2) 0.104(14) -0.006(16) 0.008(12) -0.031(17)
C37 0.105(16) 0.19(2) 0.104(14) -0.006(16) 0.008(12) -0.031(17)
C35 0.105(16) 0.19(2) 0.104(14) -0.006(16) 0.008(12) -0.031(17)
C36 0.105(16) 0.19(2) 0.104(14) -0.006(16) 0.008(12) -0.031(17)

loop_
_atom_type_symbol
_atom_type_description
_atom_type_scat_dispersion_real
_atom_type_scat_dispersion_imag
_atom_type_scat_source
C C 0.0033 0.0016 'International Tables Vol C Tables 4.2.6.8 and 6.1.1.4'
H H 0.0000 0.0000 'International Tables Vol C Tables 4.2.6.8 and 6.1.1.4'
O O 0.0106 0.0060 'International Tables Vol C Tables 4.2.6.8 and 6.1.1.4'
P P 0.1023 0.0942 'International Tables Vol C Tables 4.2.6.8 and 6.1.1.4'
Cl Cl 0.1484 0.1585 'International Tables Vol C Tables 4.2.6.8 and 6.1.1.4'
Au Au -2.0133 8.8022 'International Tables Vol C Tables 4.2.6.8 and 6.1.1.4'
N N 0.0061 0.0033 'International Tables Vol C Tables 4.2.6.8 and 6.1.1.4'

loop_
_geom_angle_atom_site_label_1
_geom_angle_atom_site_label_2
_geom_angle_atom_site_label_3
_geom_angle
N2 C1 N1 108.2(12)
N2 C1 Au1 122.9(10)
N1 C1 Au1 128.7(9)
C3 C2 N1 105.2(14)
C3 C2 H2 127.4
N1 C2 H2 127.4
C2 C3 N2 110.0(13)
C2 C3 H3 125.0
N2 C3 H3 125.0
C7 C4 C5 106.6(16)
C7 C4 C6 111.7(15)
C5 C4 C6 107.2(14)
C7 C4 P1 106.7(11)
C5 C4 P1 107.7(11)
C6 C4 P1 116.5(12)
C4 C5 H5A 109.5
C4 C5 H5B 109.5
H5A C5 H5B 109.5
C4 C5 H5C 109.5
H5A C5 H5C 109.5
H5B C5 H5C 109.5
C4 C6 H6A 109.5
C4 C6 H6B 109.5
H6A C6 H6B 109.5
C4 C6 H6C 109.5
H6A C6 H6C 109.5
H6B C6 H6C 109.5
C4 C7 H7A 109.5
C4 C7 H7B 109.5
H7A C7 H7B 109.5
C4 C7 H7C 109.5
H7A C7 H7C 109.5
H7B C7 H7C 109.5
C9 C8 C11 109.5(16)
C9 C8 C10 109.3(15)
C11 C8 C10 108.0(15)
C9 C8 P1 108.5(13)
C11 C8 P1 107.2(11)
C10 C8 P1 114.3(12)
C8 C9 H9A 109.5
C8 C9 H9B 109.5
H9A C9 H9B 109.5
C8 C9 H9C 109.5
H9A C9 H9C 109.5
H9B C9 H9C 109.5
C8 C10 H10A 109.5
C8 C10 H10B 109.5
H10A C10 H10B 109.5
C8 C10 H10C 109.5
H10A C10 H10C 109.5
H10B C10 H10C 109.5
C8 C11 H11A 109.5
C8 C11 H11B 109.5
H11A C11 H11B 109.5
C8 C11 H11C 109.5
H11A C11 H11C 109.5
H11B C11 H11C 109.5
N4 C12 N3 106.9(11)
N4 C12 Au3 120.5(9)
N3 C12 Au3 132.4(10)
C14 C13 N3 106.0(11)
C14 C13 H13 127.0
N3 C13 H13 127.0
C13 C14 N4 109.8(13)
C13 C14 H14 125.1
N4 C14 H14 125.1
C16 C15 C18 110.3(15)
C16 C15 C17 108.5(14)
C18 C15 C17 112.2(18)
C16 C15 P2 106.1(13)
C18 C15 P2 104.0(11)
C17 C15 P2 115.5(13)
C15 C16 H16A 109.5
C15 C16 H16B 109.5
H16A C16 H16B 109.5
C15 C16 H16C 109.5
H16A C16 H16C 109.5
H16B C16 H16C 109.5
C15 C17 H17A 109.5
C15 C17 H17B 109.5
H17A C17 H17B 109.5
C15 C17 H17C 109.5
H17A C17 H17C 109.5
H17B C17 H17C 109.5
C15 C18 H18A 109.5
C15 C18 H18B 109.5
H18A C18 H18B 109.5
C15 C18 H18C 109.5
H18A C18 H18C 109.5
H18B C18 H18C 109.5
C22 C19 C21 110.0(18)
C22 C19 C20 107.2(17)
C21 C19 C20 107.2(14)
C22 C19 P2 107.3(11)
C21 C19 P2 115.6(15)
C20 C19 P2 109.3(12)
C19 C20 H20A 109.5
C19 C20 H20B 109.5
H20A C20 H20B 109.5
C19 C20 H20C 109.5
H20A C20 H20C 109.5
H20B C20 H20C 109.5
C19 C21 H21A 109.5
C19 C21 H21B 109.5
H21A C21 H21B 109.5
C19 C21 H21C 109.5
H21A C21 H21C 109.5
H21B C21 H21C 109.5
C19 C22 H22A 109.5
C19 C22 H22B 109.5
H22A C22 H22B 109.5
C19 C22 H22C 109.5
H22A C22 H22C 109.5
H22B C22 H22C 109.5
N6 C23 N5 106.2(11)
N6 C23 Au5 123.8(10)
N5 C23 Au5 129.8(9)
C25 C24 N5 106.6(10)
C25 C24 H24 126.7
N5 C24 H24 126.7
C24 C25 N6 108.4(11)
C24 C25 H25 125.8
N6 C25 H25 125.8
C28 C26 C29 110.2(13)
C28 C26 C27 108.1(12)
C29 C26 C27 109.1(14)
C28 C26 P3 116.7(11)
C29 C26 P3 106.4(10)
C27 C26 P3 106.2(10)
C26 C27 H27A 109.5
C26 C27 H27B 109.5
H27A C27 H27B 109.5
C26 C27 H27C 109.5
H27A C27 H27C 109.5
H27B C27 H27C 109.5
C26 C28 H28A 109.5
C26 C28 H28B 109.5
H28A C28 H28B 109.5
C26 C28 H28C 109.5
H28A C28 H28C 109.5
H28B C28 H28C 109.5
C26 C29 H29A 109.5
C26 C29 H29B 109.5
H29A C29 H29B 109.5
C26 C29 H29C 109.5
H29A C29 H29C 109.5
H29B C29 H29C 109.5
C33 C30 C32 109.6(14)
C33 C30 C31 111.6(13)
C32 C30 C31 108.5(14)
C33 C30 P3 105.1(10)
C32 C30 P3 112.0(10)
C31 C30 P3 110.0(12)
C30 C31 H31A 109.5
C30 C31 H31B 109.5
H31A C31 H31B 109.5
C30 C31 H31C 109.5
H31A C31 H31C 109.5
H31B C31 H31C 109.5
C30 C32 H32A 109.5
C30 C32 H32B 109.5
H32A C32 H32B 109.5
C30 C32 H32C 109.5
H32A C32 H32C 109.5
H32B C32 H32C 109.5
C30 C33 H33A 109.5
C30 C33 H33B 109.5
H33A C33 H33B 109.5
C30 C33 H33C 109.5
H33A C33 H33C 109.5
H33B C33 H33C 109.5
N1 P1 C4 105.7(7)
N1 P1 C8 102.9(7)
C4 P1 C8 116.1(8)
N1 P1 Au2 112.4(4)
C4 P1 Au2 108.5(5)
C8 P1 Au2 111.1(5)
N3 P2 C19 103.5(7)
N3 P2 C15 103.9(7)
C19 P2 C15 118.4(8)
N3 P2 Au4 112.8(4)
C19 P2 Au4 108.9(6)
C15 P2 Au4 109.2(5)
N5 P3 C30 103.2(6)
N5 P3 C26 106.0(6)
C30 P3 C26 115.3(7)
N5 P3 Au6 108.9(4)
C30 P3 Au6 115.3(4)
C26 P3 Au6 107.5(5)
C1 Au1 N6 174.7(5)
C1 Au1 Au2 85.3(4)
N6 Au1 Au2 99.9(3)
P1 Au2 Cl1 170.67(15)
P1 Au2 Au1 84.41(9)
Cl1 Au2 Au1 104.93(12)
C12 Au3 N2 173.9(5)
C12 Au3 Au4 83.5(3)
N2 Au3 Au4 102.4(3)
P2 Au4 Cl2 168.38(16)
P2 Au4 Au3 85.61(9)
Cl2 Au4 Au3 106.01(13)
C23 Au5 N4 176.7(5)
C23 Au5 Au6 82.3(4)
N4 Au5 Au6 101.0(3)
P3 Au6 Cl3 172.71(13)
P3 Au6 Au5 84.67(9)
Cl3 Au6 Au5 101.00(10)
C1 N1 C2 108.7(11)
C1 N1 P1 124.9(9)
C2 N1 P1 126.5(10)
C1 N2 C3 107.9(12)
C1 N2 Au3 122.8(10)
C3 N2 Au3 128.2(10)
C12 N3 C13 109.2(11)
C12 N3 P2 124.9(10)
C13 N3 P2 125.9(9)
C12 N4 C14 108.0(11)
C12 N4 Au5 123.4(9)
C14 N4 Au5 128.6(9)
C23 N5 C24 107.9(10)
C23 N5 P3 122.9(8)
C24 N5 P3 129.2(8)
C23 N6 C25 110.9(11)
C23 N6 Au1 119.2(9)
C25 N6 Au1 129.4(9)
C37 O1 C34 116(3)
O1 C34 C35 109(3)
O1 C34 H34A 110.0
C35 C34 H34A 110.0
O1 C34 H34B 110.0
C35 C34 H34B 110.0
H34A C34 H34B 108.3
O1 C37 C36 104(3)
O1 C37 H37A 110.9
C36 C37 H37A 110.9
O1 C37 H37B 110.9
C36 C37 H37B 110.9
H37A C37 H37B 108.9
C34 C35 C36 104(3)
C34 C35 H35A 111.0
C36 C35 H35A 111.0
C34 C35 H35B 111.0
C36 C35 H35B 111.0
H35A C35 H35B 109.0
C35 C36 C37 104(3)
C35 C36 H36A 111.0
C37 C36 H36A 111.0
C35 C36 H36B 111.0
C37 C36 H36B 111.0
H36A C36 H36B 109.0

loop_
_geom_bond_atom_site_label_1
_geom_bond_atom_site_label_2
_geom_bond_distance
C1 N2 1.316(16)
C1 N1 1.366(17)
C1 Au1 2.009(13)
C2 C3 1.33(2)
C2 N1 1.404(18)
C2 H2 0.9500
C3 N2 1.39(2)
C3 H3 0.9500
C4 C7 1.47(3)
C4 C5 1.52(2)
C4 C6 1.52(2)
C4 P1 1.876(14)
C5 H5A 0.9800
C5 H5B 0.9800
C5 H5C 0.9800
C6 H6A 0.9800
C6 H6B 0.9800
C6 H6C 0.9800
C7 H7A 0.9800
C7 H7B 0.9800
C7 H7C 0.9800
C8 C9 1.51(2)
C8 C11 1.51(2)
C8 C10 1.51(2)
C8 P1 1.881(16)
C9 H9A 0.9800
C9 H9B 0.9800
C9 H9C 0.9800
C10 H10A 0.9800
C10 H10B 0.9800
C10 H10C 0.9800
C11 H11A 0.9800
C11 H11B 0.9800
C11 H11C 0.9800
C12 N4 1.337(16)
C12 N3 1.360(15)
C12 Au3 2.002(12)
C13 C14 1.313(18)
C13 N3 1.393(18)
C13 H13 0.9500
C14 N4 1.384(18)
C14 H14 0.9500
C15 C16 1.54(2)
C15 C18 1.55(2)
C15 C17 1.55(3)
C15 P2 1.882(18)
C16 H16A 0.9800
C16 H16B 0.9800
C16 H16C 0.9800
C17 H17A 0.9800
C17 H17B 0.9800
C17 H17C 0.9800
C18 H18A 0.9800
C18 H18B 0.9800
C18 H18C 0.9800
C19 C22 1.50(3)
C19 C21 1.54(3)
C19 C20 1.55(2)
C19 P2 1.871(16)
C20 H20A 0.9800
C20 H20B 0.9800
C20 H20C 0.9800
C21 H21A 0.9800
C21 H21B 0.9800
C21 H21C 0.9800
C22 H22A 0.9800
C22 H22B 0.9800
C22 H22C 0.9800
C23 N6 1.343(17)
C23 N5 1.414(16)
C23 Au5 1.974(13)
C24 C25 1.37(2)
C24 N5 1.420(16)
C24 H24 0.9500
C25 N6 1.381(16)
C25 H25 0.9500
C26 C28 1.52(2)
C26 C29 1.53(2)
C26 C27 1.56(2)
C26 P3 1.883(14)
C27 H27A 0.9800
C27 H27B 0.9800
C27 H27C 0.9800
C28 H28A 0.9800
C28 H28B 0.9800
C28 H28C 0.9800
C29 H29A 0.9800
C29 H29B 0.9800
C29 H29C 0.9800
C30 C33 1.49(2)
C30 C32 1.50(2)
C30 C31 1.52(2)
C30 P3 1.877(14)
C31 H31A 0.9800
C31 H31B 0.9800
C31 H31C 0.9800
C32 H32A 0.9800
C32 H32B 0.9800
C32 H32C 0.9800
C33 H33A 0.9800
C33 H33B 0.9800
C33 H33C 0.9800
P1 N1 1.733(11)
P1 Au2 2.238(4)
P2 N3 1.735(12)
P2 Au4 2.239(4)
P3 N5 1.705(11)
P3 Au6 2.240(3)
Cl1 Au2 2.284(4)
Cl2 Au4 2.294(5)
Cl3 Au6 2.300(4)
Au1 N6 2.048(11)
Au1 Au2 3.0659(7)
Au3 N2 2.056(12)
Au3 Au4 3.1300(8)
Au5 N4 2.056(11)
Au5 Au6 3.0430(7)
O1 C37 1.37(4)
O1 C34 1.39(4)
C34 C35 1.50(5)
C34 H34A 0.9900
C34 H34B 0.9900
C37 C36 1.60(5)
C37 H37A 0.9900
C37 H37B 0.9900
C35 C36 1.54(2)
C35 H35A 0.9900
C35 H35B 0.9900
C36 H36A 0.9900
C36 H36B 0.9900

loop_
_geom_torsion_atom_site_label_1
_geom_torsion_atom_site_label_2
_geom_torsion_atom_site_label_3
_geom_torsion_atom_site_label_4
_geom_torsion
N1 C2 C3 N2 0(2)
N3 C13 C14 N4 -1.7(17)
N5 C24 C25 N6 -0.4(16)
C7 C4 P1 N1 -50.5(14)
C5 C4 P1 N1 -164.6(13)
C6 C4 P1 N1 75.0(14)
C7 C4 P1 C8 -163.8(13)
C5 C4 P1 C8 82.0(15)
C6 C4 P1 C8 -38.3(15)
C7 C4 P1 Au2 70.2(13)
C5 C4 P1 Au2 -43.9(14)
C6 C4 P1 Au2 -164.3(11)
C9 C8 P1 N1 -178.8(13)
C11 C8 P1 N1 63.0(13)
C10 C8 P1 N1 -56.5(14)
C9 C8 P1 C4 -63.9(14)
C11 C8 P1 C4 177.9(12)
C10 C8 P1 C4 58.3(15)
C9 C8 P1 Au2 60.7(13)
C11 C8 P1 Au2 -57.5(13)
C10 C8 P1 Au2 -177.1(11)
C22 C19 P2 N3 61.0(15)
C21 C19 P2 N3 -62.2(15)
C20 C19 P2 N3 176.9(13)
C22 C19 P2 C15 175.2(13)
C21 C19 P2 C15 52.1(16)
C20 C19 P2 C15 -68.9(16)
C22 C19 P2 Au4 -59.3(15)
C21 C19 P2 Au4 177.6(13)
C20 C19 P2 Au4 56.6(14)
C16 C15 P2 N3 -169.7(11)
C18 C15 P2 N3 -53.3(14)
C17 C15 P2 N3 70.1(15)
C16 C15 P2 C19 76.3(13)
C18 C15 P2 C19 -167.3(13)
C17 C15 P2 C19 -43.9(17)
C16 C15 P2 Au4 -49.1(12)
C18 C15 P2 Au4 67.3(13)
C17 C15 P2 Au4 -169.3(13)
C33 C30 P3 N5 70.7(12)
C32 C30 P3 N5 -48.3(12)
C31 C30 P3 N5 -169.0(10)
C33 C30 P3 C26 -174.2(11)
C32 C30 P3 C26 66.8(13)
C31 C30 P3 C26 -53.9(13)
C33 C30 P3 Au6 -48.0(12)
C32 C30 P3 Au6 -166.9(10)
C31 C30 P3 Au6 72.3(11)
C28 C26 P3 N5 77.6(12)
C29 C26 P3 N5 -45.7(13)
C27 C26 P3 N5 -161.9(10)
C28 C26 P3 C30 -35.9(14)
C29 C26 P3 C30 -159.3(11)
C27 C26 P3 C30 84.6(12)
C28 C26 P3 Au6 -166.1(11)
C29 C26 P3 Au6 70.6(12)
C27 C26 P3 Au6 -45.6(11)
N2 C1 N1 C2 -2.9(18)
Au1 C1 N1 C2 -177.2(12)
N2 C1 N1 P1 177.1(11)
Au1 C1 N1 P1 3(2)
C3 C2 N1 C1 2(2)
C3 C2 N1 P1 -178.4(13)
C4 P1 N1 C1 134.6(13)
C8 P1 N1 C1 -103.2(13)
Au2 P1 N1 C1 16.4(14)
C4 P1 N1 C2 -45.5(16)
C8 P1 N1 C2 76.8(15)
Au2 P1 N1 C2 -163.6(13)
N1 C1 N2 C3 2.9(17)
Au1 C1 N2 C3 177.7(12)
N1 C1 N2 Au3 171.9(10)
Au1 C1 N2 Au3 -13.3(18)
C2 C3 N2 C1 -2(2)
C2 C3 N2 Au3 -170.2(13)
N4 C12 N3 C13 -0.9(15)
Au3 C12 N3 C13 175.4(11)
N4 C12 N3 P2 178.3(10)
Au3 C12 N3 P2 -5.5(19)
C14 C13 N3 C12 1.6(17)
C14 C13 N3 P2 -177.5(11)
C19 P2 N3 C12 -107.6(13)
C15 P2 N3 C12 128.1(12)
Au4 P2 N3 C12 10.0(13)
C19 P2 N3 C13 71.4(14)
C15 P2 N3 C13 -52.9(14)
Au4 P2 N3 C13 -171.0(11)
N3 C12 N4 C14 -0.1(15)
Au3 C12 N4 C14 -177.0(9)
N3 C12 N4 Au5 178.7(9)
Au3 C12 N4 Au5 1.9(15)
C13 C14 N4 C12 1.2(16)
C13 C14 N4 Au5 -177.6(10)
N6 C23 N5 C24 -0.4(14)
Au5 C23 N5 C24 -175.1(10)
N6 C23 N5 P3 -178.8(9)
Au5 C23 N5 P3 6.5(16)
C25 C24 N5 C23 0.5(15)
C25 C24 N5 P3 178.7(10)
C30 P3 N5 C23 -98.4(11)
C26 P3 N5 C23 140.0(10)
Au6 P3 N5 C23 24.6(11)
C30 P3 N5 C24 83.7(12)
C26 P3 N5 C24 -38.0(14)
Au6 P3 N5 C24 -153.3(11)
N5 C23 N6 C25 0.2(15)
Au5 C23 N6 C25 175.3(10)
N5 C23 N6 Au1 -172.9(8)
Au5 C23 N6 Au1 2.2(15)
C24 C25 N6 C23 0.2(17)
C24 C25 N6 Au1 172.4(10)
C37 O1 C34 C35 -6(5)
C34 O1 C37 C36 -7(5)
O1 C34 C35 C36 16(5)
C34 C35 C36 C37 -19(6)
O1 C37 C36 C35 16(5)

loop_
_platon_squeeze_void_nr
_platon_squeeze_void_average_x
_platon_squeeze_void_average_y
_platon_squeeze_void_average_z
_platon_squeeze_void_volume
_platon_squeeze_void_count_electrons
1 0.000 0.441 0.750 795.9 250.1
2 0.104 0.889 0.118 7.6 0.4
3 0.500 0.441 0.250 795.4 262.0
4 0.396 0.111 0.618 7.5 0.8
5 0.604 0.611 0.882 7.6 1.4
6 0.896 0.389 0.382 7.5 0.8
